data_2201735
loop_
_publ_author_name
'Qi, Jian Ying'
'Qiu, Li Qin'
'Yang, Qi Yun'
'Zhou, Zhong Yuan'
'Chan, Albert S. C.'

_publ_section_title
;
 <i>N</i>-(4-Iodophenyl)quinoline-2-carboxamide
;
_journal_issue 1
_journal_name_full 'Acta Crystallographica Section E'
_journal_page_first o104
_journal_page_last o105
_journal_paper_doi 10.1107/S1600536802022419
_journal_volume 59
_journal_year 2003
_chemical_formula_iupac 'C16 H11 I N2 O'
_chemical_formula_moiety 'C16 H11 I N2 O'
_chemical_formula_sum 'C16 H11 I N2 O'
_chemical_formula_weight 374.17
_chemical_name_systematic
;
N-(4-iodopheny)quinoline-2-carboxamide
;
_space_group_IT_number 14
_symmetry_cell_setting monoclinic
_symmetry_space_group_name_Hall '-P 2yn'
_symmetry_space_group_name_H-M 'P 1 21/n 1'
_atom_sites_solution_hydrogens geom
_cell_angle_alpha 90.00
_cell_angle_beta 102.377(3)
_cell_angle_gamma 90.00
_cell_formula_units_Z 4
_cell_length_a 6.5389(10)
_cell_length_b 17.036(3)
_cell_length_c 12.702(2)
_cell_measurement_reflns_used 4725
_cell_measurement_temperature 294(2)
_cell_measurement_theta_max 27.5
_cell_measurement_theta_min 1
_cell_volume 1382.1(4)
_computing_cell_refinement SMART
_computing_data_collection 'SMART (Siemens, 1995)'
_computing_data_reduction 'SHELXTL-NT (Siemens, 1995)'
_computing_molecular_graphics SHELXTL-NT
_computing_publication_material SHELXTL-NT
_computing_structure_refinement 'SHELXL97 (Sheldrick, 1997)'
_computing_structure_solution 'SHELXS97 (Sheldrick, 1997)'
_diffrn_ambient_temperature 294(2)
_diffrn_measured_fraction_theta_full 0.994
_diffrn_measured_fraction_theta_max 0.994
_diffrn_measurement_device_type 'Siemens SMART CCD area-detector'
_diffrn_measurement_method '\f and \w'
_diffrn_radiation_monochromator graphite
_diffrn_radiation_source 'fine-focus sealed tube'
_diffrn_radiation_type MoK\a
_diffrn_radiation_wavelength 0.71073
_diffrn_reflns_av_R_equivalents 0.0305
_diffrn_reflns_av_sigmaI/netI 0.0330
_diffrn_reflns_limit_h_max 6
_diffrn_reflns_limit_h_min -8
_diffrn_reflns_limit_k_max 20
_diffrn_reflns_limit_k_min -22
_diffrn_reflns_limit_l_max 16
_diffrn_reflns_limit_l_min -16
_diffrn_reflns_number 9337
_diffrn_reflns_theta_full 27.55
_diffrn_reflns_theta_max 27.55
_diffrn_reflns_theta_min 2.03
_diffrn_standards_decay_% 0
_diffrn_standards_interval_time 0
_diffrn_standards_number 0
_exptl_absorpt_coefficient_mu 2.313
_exptl_absorpt_correction_T_max 0.7377
_exptl_absorpt_correction_T_min 0.6548
_exptl_absorpt_correction_type empirical
_exptl_absorpt_process_details '(SADABS; Sheldrick, 1996)'
_exptl_crystal_colour YELLOW
_exptl_crystal_density_diffrn 1.798
_exptl_crystal_density_method 'not measured'
_exptl_crystal_description PRISM
_exptl_crystal_F_000 728
_exptl_crystal_size_max 0.20
_exptl_crystal_size_mid 0.18
_exptl_crystal_size_min 0.14
_refine_diff_density_max 0.612
_refine_diff_density_min -0.334
_refine_ls_extinction_method none
_refine_ls_goodness_of_fit_ref 1.026
_refine_ls_hydrogen_treatment constr
_refine_ls_matrix_type full
_refine_ls_number_parameters 181
_refine_ls_number_reflns 3169
_refine_ls_number_restraints 0
_refine_ls_restrained_S_all 1.026
_refine_ls_R_factor_all 0.0520
_refine_ls_R_factor_gt 0.0314
_refine_ls_shift/su_max 0.001
_refine_ls_shift/su_mean 0.000
_refine_ls_structure_factor_coef Fsqd
_refine_ls_weighting_details 'calc w = 1/[\s^2^(Fo^2^)+(0.05P)^2^] where P = (Fo^2^+2Fc^2^)/3'
_refine_ls_weighting_scheme calc
_refine_ls_wR_factor_gt 0.0654
_refine_ls_wR_factor_ref 0.0716
_reflns_number_gt 2153
_reflns_number_total 3169
_reflns_threshold_expression I>2\s(I)
_cod_data_source_file ac6024.cif
_cod_data_source_block I
_cod_original_sg_symbol_H-M 'P 21/n'
_cod_database_code 2201735
_cod_database_fobs_code 2201735

loop_
_symmetry_equiv_pos_as_xyz
'x, y, z'
'-x+1/2, y+1/2, -z+1/2'
'-x, -y, -z'
'x-1/2, -y-1/2, z-1/2'

loop_
_atom_site_label
_atom_site_fract_x
_atom_site_fract_y
_atom_site_fract_z
_atom_site_U_iso_or_equiv
_atom_site_adp_type
_atom_site_calc_flag
_atom_site_refinement_flags
_atom_site_occupancy
_atom_site_disorder_assembly
_atom_site_disorder_group
_atom_site_type_symbol
I1 0.73626(3) 0.085146(15) 0.107807(18) 0.06689(11) Uani d . 1 . . I
O1 1.3784(3) -0.09556(13) 0.57661(18) 0.0635(6) Uani d . 1 . . O
N1 1.8030(3) -0.18297(13) 0.49117(17) 0.0428(5) Uani d . 1 . . N
N2 1.4644(4) -0.09772(13) 0.4118(2) 0.0496(6) Uani d . 1 . . N
H2A 1.5606 -0.1137 0.3802 0.060 Uiso calc R 1 . . H
C1 2.1005(4) -0.25189(18) 0.4569(2) 0.0508(7) Uani d . 1 . . C
H1B 2.0672 -0.2350 0.3856 0.061 Uiso calc R 1 . . H
C2 2.2703(5) -0.29842(19) 0.4910(3) 0.0592(8) Uani d . 1 . . C
H2B 2.3519 -0.3131 0.4426 0.071 Uiso calc R 1 . . H
C3 2.3244(5) -0.3245(2) 0.5969(3) 0.0652(9) Uani d . 1 . . C
H3A 2.4408 -0.3567 0.6185 0.078 Uiso calc R 1 . . H
C4 2.2069(5) -0.3031(2) 0.6701(3) 0.0601(9) Uani d . 1 . . C
H4A 2.2448 -0.3202 0.7411 0.072 Uiso calc R 1 . . H
C5 2.0284(4) -0.25515(16) 0.6368(2) 0.0464(7) Uani d . 1 . . C
C6 1.8986(5) -0.23214(19) 0.7061(2) 0.0553(8) Uani d . 1 . . C
H6A 1.9291 -0.2483 0.7777 0.066 Uiso calc R 1 . . H
C7 1.7287(5) -0.18645(19) 0.6688(2) 0.0548(8) Uani d . 1 . . C
H7A 1.6419 -0.1709 0.7141 0.066 Uiso calc R 1 . . H
C8 1.6867(4) -0.16315(16) 0.5600(2) 0.0431(7) Uani d . 1 . . C
C9 1.9747(4) -0.22898(15) 0.5286(2) 0.0416(7) Uani d . 1 . . C
C10 1.4944(4) -0.11484(17) 0.5182(2) 0.0460(7) Uani d . 1 . . C
C11 1.2966(4) -0.05721(17) 0.3460(2) 0.0444(7) Uani d . 1 . . C
C12 1.1149(4) -0.03794(19) 0.3795(2) 0.0520(8) Uani d . 1 . . C
H12A 1.0991 -0.0521 0.4480 0.062 Uiso calc R 1 . . H
C13 0.9566(4) 0.00244(18) 0.3107(3) 0.0522(8) Uani d . 1 . . C
H13A 0.8348 0.0155 0.3334 0.063 Uiso calc R 1 . . H
C14 0.9787(4) 0.02331(17) 0.2092(2) 0.0477(7) Uani d . 1 . . C
C15 1.1588(4) 0.00457(18) 0.1749(2) 0.0525(8) Uani d . 1 . . C
H15A 1.1734 0.0185 0.1061 0.063 Uiso calc R 1 . . H
C16 1.3173(4) -0.03514(18) 0.2436(3) 0.0522(8) Uani d . 1 . . C
H16A 1.4397 -0.0473 0.2210 0.063 Uiso calc R 1 . . H

loop_
_atom_site_aniso_label
_atom_site_aniso_U_11
_atom_site_aniso_U_22
_atom_site_aniso_U_33
_atom_site_aniso_U_12
_atom_site_aniso_U_13
_atom_site_aniso_U_23
I1 0.04726(15) 0.07677(19) 0.07553(18) 0.00761(10) 0.01072(11) 0.01366(12)
O1 0.0546(14) 0.0793(18) 0.0611(14) 0.0157(11) 0.0226(11) -0.0117(11)
N1 0.0412(13) 0.0420(14) 0.0462(13) -0.0016(11) 0.0117(11) -0.0049(11)
N2 0.0432(14) 0.0498(16) 0.0606(16) 0.0103(11) 0.0220(12) 0.0016(12)
C1 0.0485(18) 0.0525(19) 0.0518(17) 0.0044(15) 0.0118(14) -0.0009(15)
C2 0.0471(19) 0.056(2) 0.078(2) 0.0073(15) 0.0206(17) -0.0050(17)
C3 0.0461(19) 0.053(2) 0.094(3) 0.0045(15) 0.0096(19) 0.0084(19)
C4 0.052(2) 0.059(2) 0.064(2) -0.0013(15) -0.0013(16) 0.0141(17)
C5 0.0436(17) 0.0430(17) 0.0505(17) -0.0073(13) 0.0052(14) -0.0016(14)
C6 0.060(2) 0.061(2) 0.0445(17) -0.0036(16) 0.0104(15) 0.0044(15)
C7 0.057(2) 0.062(2) 0.0493(18) -0.0031(16) 0.0204(15) -0.0032(16)
C8 0.0406(16) 0.0390(16) 0.0503(17) -0.0055(12) 0.0112(13) -0.0064(13)
C9 0.0394(16) 0.0354(16) 0.0494(16) -0.0037(12) 0.0083(13) -0.0044(12)
C10 0.0422(16) 0.0420(17) 0.0550(18) -0.0041(13) 0.0132(14) -0.0069(14)
C11 0.0384(16) 0.0401(16) 0.0574(18) 0.0023(12) 0.0162(14) -0.0010(14)
C12 0.0459(18) 0.057(2) 0.0576(19) 0.0044(14) 0.0211(15) 0.0012(15)
C13 0.0397(17) 0.055(2) 0.065(2) 0.0044(14) 0.0197(15) -0.0068(15)
C14 0.0396(16) 0.0454(18) 0.0588(19) -0.0005(12) 0.0122(14) -0.0023(14)
C15 0.0467(18) 0.056(2) 0.0572(19) -0.0017(14) 0.0179(15) 0.0046(15)
C16 0.0417(17) 0.053(2) 0.068(2) 0.0011(14) 0.0252(15) -0.0006(16)

loop_
_atom_type_symbol
_atom_type_description
_atom_type_scat_dispersion_real
_atom_type_scat_dispersion_imag
_atom_type_scat_source
C C 0.0033 0.0016 'International Tables Vol C Tables 4.2.6.8 and 6.1.1.4'
H H 0.0000 0.0000 'International Tables Vol C Tables 4.2.6.8 and 6.1.1.4'
N N 0.0061 0.0033 'International Tables Vol C Tables 4.2.6.8 and 6.1.1.4'
O O 0.0106 0.0060 'International Tables Vol C Tables 4.2.6.8 and 6.1.1.4'
I I -0.4742 1.8119 'International Tables Vol C Tables 4.2.6.8 and 6.1.1.4'

loop_
_geom_angle_atom_site_label_1
_geom_angle_atom_site_label_2
_geom_angle_atom_site_label_3
_geom_angle
C8 N1 C9 117.6(2)
C10 N2 C11 128.7(2)
C10 N2 H2A 115.7
C11 N2 H2A 115.7
C2 C1 C9 120.4(3)
C2 C1 H1B 119.8
C9 C1 H1B 119.8
C1 C2 C3 121.2(3)
C1 C2 H2B 119.4
C3 C2 H2B 119.4
C4 C3 C2 120.4(3)
C4 C3 H3A 119.8
C2 C3 H3A 119.8
C3 C4 C5 119.7(3)
C3 C4 H4A 120.1
C5 C4 H4A 120.1
C6 C5 C4 123.1(3)
C6 C5 C9 117.6(3)
C4 C5 C9 119.3(3)
C7 C6 C5 120.1(3)
C7 C6 H6A 119.9
C5 C6 H6A 119.9
C6 C7 C8 118.5(3)
C6 C7 H7A 120.7
C8 C7 H7A 120.7
N1 C8 C7 124.0(3)
N1 C8 C10 117.6(3)
C7 C8 C10 118.3(3)
N1 C9 C1 119.0(2)
N1 C9 C5 122.1(2)
C1 C9 C5 118.9(3)
O1 C10 N2 125.1(3)
O1 C10 C8 121.1(3)
N2 C10 C8 113.7(3)
C12 C11 C16 119.1(3)
C12 C11 N2 123.0(3)
C16 C11 N2 117.9(3)
C11 C12 C13 119.9(3)
C11 C12 H12A 120.1
C13 C12 H12A 120.1
C14 C13 C12 120.3(3)
C14 C13 H13A 119.8
C12 C13 H13A 119.8
C13 C14 C15 120.4(3)
C13 C14 I1 119.2(2)
C15 C14 I1 120.4(2)
C14 C15 C16 119.3(3)
C14 C15 H15A 120.3
C16 C15 H15A 120.3
C15 C16 C11 121.0(3)
C15 C16 H16A 119.5
C11 C16 H16A 119.5

loop_
_geom_bond_atom_site_label_1
_geom_bond_atom_site_label_2
_geom_bond_site_symmetry_2
_geom_bond_distance
_geom_bond_publ_flag
I1 C14 . 2.099(3) ?
O1 C10 . 1.215(3) ?
N1 C8 . 1.320(3) ?
N1 C9 . 1.368(3) ?
N2 C10 . 1.355(4) ?
N2 C11 . 1.409(4) ?
N2 H2A . 0.8600 ?
C1 C2 . 1.357(4) ?
C1 C9 . 1.407(4) ?
C1 H1B . 0.9300 ?
C2 C3 . 1.388(5) ?
C2 H2B . 0.9300 ?
C3 C4 . 1.376(5) ?
C3 H3A . 0.9300 ?
C4 C5 . 1.413(4) ?
C4 H4A . 0.9300 ?
C5 C6 . 1.403(4) ?
C5 C9 . 1.416(4) ?
C6 C7 . 1.356(4) ?
C6 H6A . 0.9300 ?
C7 C8 . 1.407(4) ?
C7 H7A . 0.9300 ?
C8 C10 . 1.502(4) ?
C11 C12 . 1.384(4) ?
C11 C16 . 1.388(4) ?
C12 C13 . 1.385(4) ?
C12 H12A . 0.9300 ?
C13 C14 . 1.375(4) ?
C13 H13A . 0.9300 ?
C14 C15 . 1.378(4) ?
C15 C16 . 1.381(4) ?
C15 H15A . 0.9300 ?
C16 H16A . 0.9300 ?

loop_
_geom_hbond_atom_site_label_D
_geom_hbond_atom_site_label_H
_geom_hbond_atom_site_label_A
_geom_hbond_distance_DH
_geom_hbond_distance_HA
_geom_hbond_distance_DA
_geom_hbond_angle_DHA
N2 H2A N1 0.86 2.22 2.659(3) 112

loop_
_geom_torsion_atom_site_label_1
_geom_torsion_atom_site_label_2
_geom_torsion_atom_site_label_3
_geom_torsion_atom_site_label_4
_geom_torsion
C9 C1 C2 C3 0.0(5)
C1 C2 C3 C4 -0.5(5)
C2 C3 C4 C5 0.9(5)
C3 C4 C5 C6 178.7(3)
C3 C4 C5 C9 -0.8(4)
C4 C5 C6 C7 -179.5(3)
C9 C5 C6 C7 0.0(4)
C5 C6 C7 C8 0.1(5)
C9 N1 C8 C7 0.0(4)
C9 N1 C8 C10 -178.1(2)
C6 C7 C8 N1 -0.1(5)
C6 C7 C8 C10 178.0(3)
C8 N1 C9 C1 179.3(2)
C8 N1 C9 C5 0.1(4)
C2 C1 C9 N1 -179.1(3)
C2 C1 C9 C5 0.1(4)
C6 C5 C9 N1 -0.1(4)
C4 C5 C9 N1 179.4(3)
C6 C5 C9 C1 -179.2(3)
C4 C5 C9 C1 0.3(4)
C11 N2 C10 O1 -1.8(5)
C11 N2 C10 C8 176.7(3)
N1 C8 C10 O1 178.8(3)
C7 C8 C10 O1 0.7(4)
N1 C8 C10 N2 0.3(4)
C7 C8 C10 N2 -177.9(3)
C10 N2 C11 C12 -10.0(5)
C10 N2 C11 C16 169.2(3)
C16 C11 C12 C13 0.4(5)
N2 C11 C12 C13 179.6(3)
C11 C12 C13 C14 0.2(5)
C12 C13 C14 C15 -0.2(5)
C12 C13 C14 I1 -179.6(2)
C13 C14 C15 C16 -0.3(5)
I1 C14 C15 C16 179.1(2)
C14 C15 C16 C11 0.8(5)
C12 C11 C16 C15 -0.9(5)
N2 C11 C16 C15 179.9(3)

loop_
_cod_related_entry_id
_cod_related_entry_database
_cod_related_entry_code
1 ChemSpider 1898930
